data_4122669
loop_
_publ_author_name
'Erdmann, Hannes'
'An, Feng'
'Mayer, Peter'
'Ofial, Armin R.'
'Lakhdar, Sami'
'Mayr, Herbert'

_publ_section_title
;
 Structures and Reactivities of 2-Trityl- and
 2-(Triphenylsilyl)pyrrolidine-Derived Enamines: Evidence for Negative
 Hyperconjugation with the Trityl Group.
;
_journal_issue 40
_journal_name_full 'Journal of the American Chemical Society'
_journal_page_first 14263
_journal_paper_doi 10.1021/ja508065e
_journal_volume 136
_journal_year 2014
_chemical_absolute_configuration unk
_chemical_formula_moiety 'C46 H44 N O2, B F4'
_chemical_formula_sum 'C46 H44 B F4 N O2'
_chemical_formula_weight 729.652
_space_group_IT_number 144
_symmetry_cell_setting trigonal
_symmetry_Int_Tables_number 144
_symmetry_space_group_name_Hall 'P 31'
_symmetry_space_group_name_H-M 'P 31'
_atom_sites_solution_hydrogens geom
_atom_sites_solution_primary direct
_atom_sites_solution_secondary difmap
_audit_block_code C46H44NO2_BF4_qv091_mayr
_audit_creation_method 'form98_non/compatible with shelxl97-2'
_audit_update_record 21-Dec-12
_cell_angle_alpha 90.00
_cell_angle_beta 90.00
_cell_angle_gamma 120.00
_cell_formula_units_Z 3
_cell_length_a 10.0798(4)
_cell_length_b 10.0798(4)
_cell_length_c 31.705(2)
_cell_measurement_reflns_used 119
_cell_measurement_temperature 100(2)
_cell_measurement_theta_max 18.4355
_cell_measurement_theta_min 3.0293
_cell_volume 2789.7(2)
_computing_cell_refinement 'APEX2 v2012.4-3 (Bruker AXS)'
_computing_data_collection 'Bruker Instrument Service v3.0.21'
_computing_data_reduction 'SAINT V8.18C (Bruker AXS Inc., 2011)'
_computing_structure_refinement
;
Sheldrick, G. M. (2008).
<i>Acta Cryst.</i> A<b>64</b>, 112--122.
;
_computing_structure_solution
;
A. Altomare, M. C. Burla, M. Camalli, G. L. Cascarano, C. Giacovazzo, A.
Guagliardi, A. G. G. Moliterni, G. Polidori, R. Spagna: SIR97: a new tool for
crystal structure determination and refinement; J. Appl. Crystallogr. 1999,
32, 115-119.
;
_diffrn_ambient_temperature 100(2)
_diffrn_detector_area_resol_mean 10.4167
_diffrn_measured_fraction_theta_full 0.996
_diffrn_measured_fraction_theta_max 0.996
_diffrn_measurement_device 'fixed-chi three-circle diffractometer'
_diffrn_measurement_device_type 'Bruker D8Venture'
_diffrn_measurement_method 'mix of phi and omega scans'
_diffrn_radiation_collimation 0.8_mm
_diffrn_radiation_monochromator 'focusing mirrors'
_diffrn_radiation_type 'Mo K\a'
_diffrn_radiation_wavelength 0.71073
_diffrn_reflns_av_R_equivalents 0.0344
_diffrn_reflns_av_sigmaI/netI 0.0259
_diffrn_reflns_limit_h_max 11
_diffrn_reflns_limit_h_min -10
_diffrn_reflns_limit_k_max 11
_diffrn_reflns_limit_k_min -11
_diffrn_reflns_limit_l_max 35
_diffrn_reflns_limit_l_min -35
_diffrn_reflns_number 35427
_diffrn_reflns_theta_full 23.28
_diffrn_reflns_theta_max 23.31
_diffrn_reflns_theta_min 3.03
_diffrn_source_current 50
_diffrn_source_power 2.5
_diffrn_source_type 'Bruker TXS'
_diffrn_source_voltage 50
_exptl_absorpt_coefficient_mu 0.092
_exptl_absorpt_correction_T_max 0.9280
_exptl_absorpt_correction_T_min 0.9033
_exptl_absorpt_correction_type multi-scan
_exptl_absorpt_process_details 'SADABS V2012/1 (Bruker AXS Inc.)'
_exptl_crystal_colour red
_exptl_crystal_density_diffrn 1.30297(9)
_exptl_crystal_density_method 'not measured'
_exptl_crystal_description block
_exptl_crystal_F_000 1152
_exptl_crystal_size_max 0.100
_exptl_crystal_size_mid 0.086
_exptl_crystal_size_min 0.069
_refine_diff_density_max 0.380
_refine_diff_density_min -0.281
_refine_diff_density_rms 0.032
_refine_ls_abs_structure_details 'Flack H D (1983), Acta Cryst. A39, 876-881'
_refine_ls_abs_structure_Flack 1.5(8)
_refine_ls_extinction_method none
_refine_ls_goodness_of_fit_ref 1.049
_refine_ls_hydrogen_treatment constr
_refine_ls_matrix_type full
_refine_ls_number_parameters 485
_refine_ls_number_reflns 5338
_refine_ls_number_restraints 1
_refine_ls_restrained_S_all 1.049
_refine_ls_R_factor_all 0.0433
_refine_ls_R_factor_gt 0.0375
_refine_ls_shift/su_max 0.001
_refine_ls_shift/su_mean 0.000
_refine_ls_structure_factor_coef Fsqd
_refine_ls_weighting_details 'calc w=1/[\s^2^(Fo^2^)+(0.0308P)^2^+1.4506P] where P=(Fo^2^+2Fc^2^)/3'
_refine_ls_weighting_scheme calc
_refine_ls_wR_factor_gt 0.0827
_refine_ls_wR_factor_ref 0.0851
_reflns_number_gt 4936
_reflns_number_total 5338
_reflns_threshold_expression >2sigma(I)
_cod_data_source_file ja508065e_si_002.cif
_cod_data_source_block qv091
_cod_depositor_comments 'Adding full bibliography for 4122666--4122670.cif.'
_cod_database_code 4122669

loop_
_symmetry_equiv_pos_as_xyz
'x, y, z'
'-y, x-y, z+1/3'
'-x+y, -x, z+2/3'

loop_
_atom_site_label
_atom_site_type_symbol
_atom_site_fract_x
_atom_site_fract_y
_atom_site_fract_z
_atom_site_U_iso_or_equiv
_atom_site_adp_type
_atom_site_occupancy
_atom_site_symmetry_multiplicity
_atom_site_calc_flag
_atom_site_refinement_flags
_atom_site_disorder_assembly
_atom_site_disorder_group
O1 O -0.2275(2) -0.0843(2) 0.05880(6) 0.0399(5) Uani 1 1 d . . .
O2 O 0.8506(2) 0.3322(2) 0.07692(6) 0.0424(5) Uani 1 1 d . . .
N1 N 0.0034(2) 0.1233(2) 0.21719(6) 0.0252(5) Uani 1 1 d . . .
C1 C -0.1651(3) 0.0221(3) 0.22647(8) 0.0270(6) Uani 1 1 d . . .
H1 H -0.2101 -0.0582 0.2040 0.032 Uiso 1 1 calc R . .
C2 C -0.2290(3) 0.1310(3) 0.22060(9) 0.0323(6) Uani 1 1 d . . .
H2A H -0.3298 0.0782 0.2063 0.039 Uiso 1 1 calc R . .
H2B H -0.2404 0.1706 0.2481 0.039 Uiso 1 1 calc R . .
C3 C -0.1107(3) 0.2597(3) 0.19341(9) 0.0378(7) Uani 1 1 d . . .
H3A H -0.1234 0.2299 0.1633 0.045 Uiso 1 1 calc R . .
H3B H -0.1174 0.3538 0.1966 0.045 Uiso 1 1 calc R . .
C4 C 0.0379(3) 0.2821(3) 0.21043(9) 0.0368(7) Uani 1 1 d . . .
H4A H 0.1221 0.3359 0.1898 0.044 Uiso 1 1 calc R . .
H4B H 0.0657 0.3404 0.2372 0.044 Uiso 1 1 calc R . .
C5 C 0.0977(3) 0.0754(3) 0.21204(7) 0.0257(6) Uani 1 1 d . . .
H5 H 0.0589 -0.0308 0.2167 0.031 Uiso 1 1 calc R . .
C6 C 0.2627(3) 0.1672(3) 0.19948(8) 0.0284(6) Uani 1 1 d . . .
H6 H 0.2824 0.2674 0.1876 0.034 Uiso 1 1 calc R . .
C7 C 0.2834(3) 0.0735(3) 0.16387(8) 0.0285(6) Uani 1 1 d . . .
H7 H 0.2700 -0.0227 0.1770 0.034 Uiso 1 1 calc R . .
C8 C 0.1522(3) 0.0268(3) 0.13326(8) 0.0278(6) Uani 1 1 d . . .
C9 C 0.1367(3) 0.1368(3) 0.11039(8) 0.0299(6) Uani 1 1 d . . .
H9 H 0.2161 0.2409 0.1114 0.036 Uiso 1 1 calc R . .
C10 C 0.0088(3) 0.0971(3) 0.08653(8) 0.0303(6) Uani 1 1 d . . .
H10 H -0.0009 0.1740 0.0718 0.036 Uiso 1 1 calc R . .
C11 C -0.1065(3) -0.0548(3) 0.08371(8) 0.0311(6) Uani 1 1 d . . .
C12 C -0.0928(3) -0.1651(3) 0.10584(9) 0.0371(7) Uani 1 1 d . . .
H12 H -0.1717 -0.2693 0.1044 0.045 Uiso 1 1 calc R . .
C13 C 0.0364(3) -0.1239(3) 0.13024(9) 0.0331(7) Uani 1 1 d . . .
H13 H 0.0454 -0.2008 0.1451 0.040 Uiso 1 1 calc R . .
C14 C -0.3422(4) -0.2407(4) 0.05281(12) 0.0620(10) Uani 1 1 d . . .
H14A H -0.2944 -0.2983 0.0423 0.093 Uiso 1 1 calc R . .
H14B H -0.4178 -0.2468 0.0323 0.093 Uiso 1 1 calc R . .
H14C H -0.3931 -0.2843 0.0797 0.093 Uiso 1 1 calc R . .
C15 C 0.4395(3) 0.1523(3) 0.14299(8) 0.0270(6) Uani 1 1 d . . .
C16 C 0.5294(3) 0.3077(3) 0.13868(9) 0.0398(7) Uani 1 1 d . . .
H16 H 0.4964 0.3725 0.1508 0.048 Uiso 1 1 calc R . .
C17 C 0.6677(3) 0.3729(3) 0.11712(10) 0.0402(7) Uani 1 1 d . . .
H17 H 0.7289 0.4811 0.1149 0.048 Uiso 1 1 calc R . .
C18 C 0.7158(3) 0.2794(3) 0.09890(9) 0.0324(6) Uani 1 1 d . . .
C19 C 0.6269(3) 0.1230(3) 0.10287(9) 0.0333(6) Uani 1 1 d . . .
H19 H 0.6595 0.0583 0.0904 0.040 Uiso 1 1 calc R . .
C20 C 0.4909(3) 0.0600(3) 0.12482(8) 0.0296(6) Uani 1 1 d . . .
H20 H 0.4310 -0.0482 0.1276 0.036 Uiso 1 1 calc R . .
C21 C 0.9559(4) 0.4919(4) 0.07845(11) 0.0522(9) Uani 1 1 d . . .
H21A H 0.9108 0.5471 0.0646 0.078 Uiso 1 1 calc R . .
H21B H 1.0505 0.5141 0.0638 0.078 Uiso 1 1 calc R . .
H21C H 0.9790 0.5248 0.1079 0.078 Uiso 1 1 calc R . .
C22 C 0.3612(3) 0.1976(3) 0.23838(8) 0.0285(6) Uani 1 1 d . . .
C23 C 0.4358(3) 0.3428(3) 0.25639(9) 0.0360(7) Uani 1 1 d . . .
H23 H 0.4290 0.4242 0.2435 0.043 Uiso 1 1 calc R . .
C24 C 0.5200(3) 0.3694(4) 0.29305(9) 0.0426(8) Uani 1 1 d . . .
H24 H 0.5712 0.4692 0.3050 0.051 Uiso 1 1 calc R . .
C25 C 0.5301(3) 0.2527(4) 0.31233(10) 0.0428(8) Uani 1 1 d . . .
H25 H 0.5883 0.2717 0.3374 0.051 Uiso 1 1 calc R . .
C26 C 0.4559(3) 0.1091(4) 0.29522(9) 0.0383(7) Uani 1 1 d . . .
H26 H 0.4630 0.0284 0.3085 0.046 Uiso 1 1 calc R . .
C27 C 0.3706(3) 0.0799(3) 0.25866(8) 0.0304(6) Uani 1 1 d . . .
H27 H 0.3182 -0.0208 0.2473 0.036 Uiso 1 1 calc R . .
C28 C -0.1951(3) -0.0613(3) 0.27043(7) 0.0257(6) Uani 1 1 d . . .
C29 C -0.3688(3) -0.1513(3) 0.27983(8) 0.0270(6) Uani 1 1 d . . .
C30 C -0.4788(3) -0.2036(3) 0.24843(8) 0.0317(6) Uani 1 1 d . . .
H30 H -0.4484 -0.1755 0.2200 0.038 Uiso 1 1 calc R . .
C31 C -0.6333(3) -0.2968(3) 0.25793(9) 0.0333(7) Uani 1 1 d . . .
H31 H -0.7073 -0.3315 0.2360 0.040 Uiso 1 1 calc R . .
C32 C -0.6793(3) -0.3389(3) 0.29903(9) 0.0327(7) Uani 1 1 d . . .
H32 H -0.7849 -0.4019 0.3055 0.039 Uiso 1 1 calc R . .
C33 C -0.5706(3) -0.2888(3) 0.33098(9) 0.0319(6) Uani 1 1 d . . .
H33 H -0.6013 -0.3174 0.3594 0.038 Uiso 1 1 calc R . .
C34 C -0.4181(3) -0.1974(3) 0.32118(8) 0.0292(6) Uani 1 1 d . . .
H34 H -0.3442 -0.1648 0.3431 0.035 Uiso 1 1 calc R . .
C35 C -0.1525(3) -0.1896(3) 0.26876(8) 0.0257(6) Uani 1 1 d . . .
C36 C -0.1845(3) -0.2820(3) 0.23312(8) 0.0306(6) Uani 1 1 d . . .
H36 H -0.2268 -0.2623 0.2088 0.037 Uiso 1 1 calc R . .
C37 C -0.1551(3) -0.4016(3) 0.23295(9) 0.0372(7) Uani 1 1 d . . .
H37 H -0.1762 -0.4624 0.2083 0.045 Uiso 1 1 calc R . .
C38 C -0.0958(3) -0.4343(3) 0.26783(10) 0.0379(7) Uani 1 1 d . . .
H38 H -0.0733 -0.5152 0.2671 0.046 Uiso 1 1 calc R . .
C39 C -0.0694(3) -0.3490(3) 0.30374(9) 0.0360(7) Uani 1 1 d . . .
H39 H -0.0319 -0.3731 0.3283 0.043 Uiso 1 1 calc R . .
C40 C -0.0976(3) -0.2267(3) 0.30432(8) 0.0314(6) Uani 1 1 d . . .
H40 H -0.0789 -0.1682 0.3294 0.038 Uiso 1 1 calc R . .
C41 C -0.1045(3) 0.0644(3) 0.30372(7) 0.0256(6) Uani 1 1 d . . .
C42 C -0.1709(3) 0.1374(3) 0.32439(8) 0.0295(6) Uani 1 1 d . . .
H42 H -0.2755 0.1055 0.3191 0.035 Uiso 1 1 calc R . .
C43 C -0.0888(3) 0.2564(3) 0.35269(8) 0.0338(7) Uani 1 1 d . . .
H43 H -0.1380 0.3032 0.3668 0.041 Uiso 1 1 calc R . .
C44 C 0.0634(3) 0.3063(3) 0.36028(9) 0.0359(7) Uani 1 1 d . . .
H44 H 0.1200 0.3876 0.3795 0.043 Uiso 1 1 calc R . .
C45 C 0.1322(3) 0.2369(3) 0.33957(8) 0.0352(7) Uani 1 1 d . . .
H45 H 0.2376 0.2716 0.3443 0.042 Uiso 1 1 calc R . .
C46 C 0.0497(3) 0.1167(3) 0.31177(8) 0.0303(6) Uani 1 1 d . . .
H46 H 0.0992 0.0694 0.2980 0.036 Uiso 1 1 calc R . .
B1 B 0.3668(8) 0.6264(7) 0.14239(17) 0.0238(14) Uiso 0.583(4) 1 d P A 1
F1 F 0.3250(4) 0.5621(4) 0.10213(11) 0.0649(12) Uiso 0.583(4) 1 d P A 1
F2 F 0.5148(5) 0.7485(4) 0.14398(11) 0.0444(10) Uiso 0.583(4) 1 d P A 1
F3 F 0.3614(3) 0.5137(3) 0.16853(9) 0.0426(9) Uiso 0.583(4) 1 d P A 1
F4 F 0.2665(5) 0.6742(5) 0.15856(11) 0.0486(10) Uiso 0.583(4) 1 d P A 1
B2 B 0.3116(12) 0.6311(10) 0.1379(3) 0.034(2) Uiso 0.417(4) 1 d P A 2
F5 F 0.3156(5) 0.6756(5) 0.09786(14) 0.0566(15) Uiso 0.417(4) 1 d P A 2
F6 F 0.3007(7) 0.4868(7) 0.13929(18) 0.0790(19) Uiso 0.417(4) 1 d P A 2
F7 F 0.2052(7) 0.6244(7) 0.16183(16) 0.0552(15) Uiso 0.417(4) 1 d P A 2
F8 F 0.4597(9) 0.7336(8) 0.1516(2) 0.081(2) Uiso 0.417(4) 1 d P A 2

loop_
_atom_site_aniso_label
_atom_site_aniso_U_11
_atom_site_aniso_U_22
_atom_site_aniso_U_33
_atom_site_aniso_U_23
_atom_site_aniso_U_13
_atom_site_aniso_U_12
O1 0.0349(11) 0.0449(13) 0.0404(11) -0.0056(9) -0.0015(9) 0.0202(10)
O2 0.0362(12) 0.0428(13) 0.0514(13) 0.0088(10) 0.0172(10) 0.0222(10)
N1 0.0323(12) 0.0273(12) 0.0257(11) 0.0030(9) 0.0027(9) 0.0221(11)
C1 0.0269(14) 0.0330(15) 0.0263(14) -0.0009(11) 0.0012(11) 0.0189(13)
C2 0.0352(16) 0.0392(16) 0.0336(15) 0.0023(13) 0.0025(12) 0.0269(14)
C3 0.0528(19) 0.0420(17) 0.0370(16) 0.0069(13) 0.0039(14) 0.0375(16)
C4 0.0425(17) 0.0281(15) 0.0486(18) 0.0079(13) 0.0114(14) 0.0242(14)
C5 0.0352(15) 0.0268(14) 0.0196(13) 0.0020(10) 0.0028(11) 0.0188(13)
C6 0.0314(15) 0.0244(14) 0.0343(14) 0.0075(11) 0.0079(12) 0.0177(13)
C7 0.0347(15) 0.0233(14) 0.0345(15) 0.0057(11) 0.0075(12) 0.0197(13)
C8 0.0289(15) 0.0267(15) 0.0301(14) 0.0032(11) 0.0081(11) 0.0158(13)
C9 0.0314(15) 0.0259(15) 0.0349(15) 0.0019(12) 0.0070(12) 0.0164(12)
C10 0.0346(16) 0.0294(15) 0.0313(15) 0.0056(12) 0.0081(12) 0.0194(14)
C11 0.0287(15) 0.0360(17) 0.0290(15) -0.0027(13) 0.0035(12) 0.0166(14)
C12 0.0408(18) 0.0245(15) 0.0393(17) -0.0014(13) 0.0061(14) 0.0112(14)
C13 0.0419(17) 0.0241(15) 0.0362(16) 0.0053(12) 0.0075(13) 0.0188(14)
C14 0.050(2) 0.054(2) 0.077(3) -0.0190(19) -0.0164(19) 0.0221(19)
C15 0.0312(15) 0.0251(15) 0.0283(14) 0.0057(11) 0.0035(11) 0.0167(13)
C16 0.0420(18) 0.0328(17) 0.0526(19) 0.0078(14) 0.0168(15) 0.0247(15)
C17 0.0389(18) 0.0283(16) 0.0522(18) 0.0121(14) 0.0154(14) 0.0159(14)
C18 0.0302(15) 0.0403(17) 0.0356(15) 0.0083(13) 0.0094(12) 0.0242(14)
C19 0.0376(17) 0.0367(17) 0.0376(16) 0.0006(13) 0.0014(13) 0.0277(14)
C20 0.0345(16) 0.0288(15) 0.0329(15) 0.0009(12) 0.0002(13) 0.0213(13)
C21 0.0383(18) 0.049(2) 0.068(2) 0.0136(17) 0.0227(16) 0.0213(17)
C22 0.0234(14) 0.0268(15) 0.0391(16) 0.0032(12) 0.0106(12) 0.0154(12)
C23 0.0288(15) 0.0301(16) 0.0478(18) 0.0014(14) 0.0042(14) 0.0137(14)
C24 0.0303(16) 0.0421(18) 0.051(2) -0.0131(15) -0.0007(14) 0.0145(15)
C25 0.0293(16) 0.053(2) 0.0480(19) -0.0081(16) -0.0039(14) 0.0223(16)
C26 0.0303(16) 0.0490(19) 0.0445(18) 0.0093(15) 0.0052(13) 0.0265(15)
C27 0.0283(15) 0.0317(15) 0.0350(16) 0.0048(12) 0.0067(12) 0.0180(13)
C28 0.0267(14) 0.0329(15) 0.0242(13) 0.0012(12) 0.0022(11) 0.0200(12)
C29 0.0311(15) 0.0281(15) 0.0299(14) 0.0017(12) 0.0020(12) 0.0208(13)
C30 0.0338(16) 0.0377(17) 0.0285(14) 0.0008(12) 0.0011(13) 0.0215(14)
C31 0.0325(16) 0.0386(17) 0.0327(15) -0.0059(13) -0.0051(13) 0.0207(14)
C32 0.0242(15) 0.0315(16) 0.0449(18) 0.0040(13) 0.0015(13) 0.0158(13)
C33 0.0332(16) 0.0370(16) 0.0343(15) 0.0067(13) 0.0053(13) 0.0241(14)
C34 0.0310(16) 0.0353(15) 0.0287(14) 0.0003(12) -0.0033(12) 0.0221(13)
C35 0.0232(14) 0.0310(14) 0.0247(14) 0.0023(11) 0.0025(11) 0.0149(12)
C36 0.0353(16) 0.0311(16) 0.0318(15) 0.0053(12) 0.0018(12) 0.0213(13)
C37 0.0440(17) 0.0327(16) 0.0387(16) -0.0043(13) 0.0030(14) 0.0220(14)
C38 0.0354(16) 0.0337(16) 0.0520(19) 0.0012(14) 0.0006(14) 0.0228(14)
C39 0.0415(17) 0.0441(18) 0.0369(16) 0.0028(14) -0.0024(13) 0.0323(15)
C40 0.0346(16) 0.0392(16) 0.0286(14) 0.0007(12) 0.0016(12) 0.0246(14)
C41 0.0292(15) 0.0307(15) 0.0211(13) 0.0085(11) 0.0023(11) 0.0182(13)
C42 0.0319(15) 0.0321(15) 0.0287(14) 0.0032(12) 0.0024(12) 0.0192(13)
C43 0.0397(17) 0.0308(16) 0.0331(15) -0.0025(13) 0.0013(13) 0.0193(14)
C44 0.0401(18) 0.0331(16) 0.0285(15) -0.0029(12) -0.0007(13) 0.0137(14)
C45 0.0331(16) 0.0384(17) 0.0286(15) 0.0015(13) -0.0001(13) 0.0138(14)
C46 0.0305(16) 0.0381(16) 0.0271(14) 0.0077(12) 0.0033(12) 0.0207(14)

loop_
_atom_type_symbol
_atom_type_description
_atom_type_scat_dispersion_real
_atom_type_scat_dispersion_imag
_atom_type_scat_source
C C 0.0033 0.0016 'International Tables Vol C Tables 4.2.6.8 and 6.1.1.4'
H H 0.0000 0.0000 'International Tables Vol C Tables 4.2.6.8 and 6.1.1.4'
B B 0.0013 0.0007 'International Tables Vol C Tables 4.2.6.8 and 6.1.1.4'
F F 0.0171 0.0103 'International Tables Vol C Tables 4.2.6.8 and 6.1.1.4'
N N 0.0061 0.0033 'International Tables Vol C Tables 4.2.6.8 and 6.1.1.4'
O O 0.0106 0.0060 'International Tables Vol C Tables 4.2.6.8 and 6.1.1.4'

loop_
_geom_angle_atom_site_label_1
_geom_angle_atom_site_label_2
_geom_angle_atom_site_label_3
_geom_angle
C11 O1 C14 117.6(2)
C18 O2 C21 117.1(2)
C5 N1 C4 125.3(2)
C5 N1 C1 124.8(2)
C4 N1 C1 109.65(19)
N1 C1 C2 103.0(2)
N1 C1 C28 112.54(19)
C2 C1 C28 116.8(2)
N1 C1 H1 108.0
C2 C1 H1 108.0
C28 C1 H1 108.0
C3 C2 C1 104.4(2)
C3 C2 H2A 110.9
C1 C2 H2A 110.9
C3 C2 H2B 110.9
C1 C2 H2B 110.9
H2A C2 H2B 108.9
C4 C3 C2 102.9(2)
C4 C3 H3A 111.2
C2 C3 H3A 111.2
C4 C3 H3B 111.2
C2 C3 H3B 111.2
H3A C3 H3B 109.1
N1 C4 C3 102.3(2)
N1 C4 H4A 111.3
C3 C4 H4A 111.3
N1 C4 H4B 111.3
C3 C4 H4B 111.3
H4A C4 H4B 109.2
N1 C5 C6 127.5(2)
N1 C5 H5 116.2
C6 C5 H5 116.2
C5 C6 C22 108.8(2)
C5 C6 C7 105.3(2)
C22 C6 C7 116.2(2)
C5 C6 H6 108.8
C22 C6 H6 108.8
C7 C6 H6 108.8
C8 C7 C15 113.6(2)
C8 C7 C6 107.0(2)
C15 C7 C6 114.8(2)
C8 C7 H7 107.0
C15 C7 H7 107.0
C6 C7 H7 107.0
C13 C8 C9 118.0(2)
C13 C8 C7 120.8(2)
C9 C8 C7 120.9(2)
C10 C9 C8 121.1(3)
C10 C9 H9 119.4
C8 C9 H9 119.4
C9 C10 C11 120.3(2)
C9 C10 H10 119.8
C11 C10 H10 119.8
O1 C11 C12 124.2(3)
O1 C11 C10 116.4(2)
C12 C11 C10 119.4(2)
C11 C12 C13 120.0(3)
C11 C12 H12 120.0
C13 C12 H12 120.0
C8 C13 C12 121.2(3)
C8 C13 H13 119.4
C12 C13 H13 119.4
O1 C14 H14A 109.5
O1 C14 H14B 109.5
H14A C14 H14B 109.5
O1 C14 H14C 109.5
H14A C14 H14C 109.5
H14B C14 H14C 109.5
C16 C15 C20 117.8(2)
C16 C15 C7 124.3(2)
C20 C15 C7 117.7(2)
C15 C16 C17 121.7(3)
C15 C16 H16 119.2
C17 C16 H16 119.2
C18 C17 C16 119.6(3)
C18 C17 H17 120.2
C16 C17 H17 120.2
C19 C18 O2 116.2(2)
C19 C18 C17 119.6(2)
O2 C18 C17 124.3(2)
C18 C19 C20 120.2(2)
C18 C19 H19 119.9
C20 C19 H19 119.9
C19 C20 C15 121.1(2)
C19 C20 H20 119.4
C15 C20 H20 119.4
O2 C21 H21A 109.5
O2 C21 H21B 109.5
H21A C21 H21B 109.5
O2 C21 H21C 109.5
H21A C21 H21C 109.5
H21B C21 H21C 109.5
C23 C22 C27 118.4(3)
C23 C22 C6 120.1(2)
C27 C22 C6 121.3(2)
C24 C23 C22 120.3(3)
C24 C23 H23 119.8
C22 C23 H23 119.8
C25 C24 C23 120.6(3)
C25 C24 H24 119.7
C23 C24 H24 119.7
C26 C25 C24 119.7(3)
C26 C25 H25 120.2
C24 C25 H25 120.2
C25 C26 C27 120.7(3)
C25 C26 H26 119.7
C27 C26 H26 119.7
C26 C27 C22 120.3(3)
C26 C27 H27 119.8
C22 C27 H27 119.8
C29 C28 C41 112.4(2)
C29 C28 C35 102.8(2)
C41 C28 C35 114.1(2)
C29 C28 C1 110.0(2)
C41 C28 C1 106.8(2)
C35 C28 C1 110.76(19)
C30 C29 C34 117.7(2)
C30 C29 C28 122.8(2)
C34 C29 C28 119.1(2)
C29 C30 C31 121.0(3)
C29 C30 H30 119.5
C31 C30 H30 119.5
C32 C31 C30 120.3(3)
C32 C31 H31 119.9
C30 C31 H31 119.9
C31 C32 C33 119.7(3)
C31 C32 H32 120.2
C33 C32 H32 120.2
C34 C33 C32 119.6(3)
C34 C33 H33 120.2
C32 C33 H33 120.2
C33 C34 C29 121.8(2)
C33 C34 H34 119.1
C29 C34 H34 119.1
C40 C35 C36 117.9(2)
C40 C35 C28 120.7(2)
C36 C35 C28 121.0(2)
C37 C36 C35 120.6(2)
C37 C36 H36 119.7
C35 C36 H36 119.7
C38 C37 C36 121.1(3)
C38 C37 H37 119.5
C36 C37 H37 119.5
C39 C38 C37 119.3(3)
C39 C38 H38 120.3
C37 C38 H38 120.3
C38 C39 C40 120.2(3)
C38 C39 H39 119.9
C40 C39 H39 119.9
C35 C40 C39 120.8(3)
C35 C40 H40 119.6
C39 C40 H40 119.6
C42 C41 C46 117.3(2)
C42 C41 C28 120.9(2)
C46 C41 C28 121.7(2)
C41 C42 C43 121.8(2)
C41 C42 H42 119.1
C43 C42 H42 119.1
C44 C43 C42 120.1(3)
C44 C43 H43 119.9
C42 C43 H43 119.9
C45 C44 C43 119.0(3)
C45 C44 H44 120.5
C43 C44 H44 120.5
C44 C45 C46 120.9(3)
C44 C45 H45 119.6
C46 C45 H45 119.6
C45 C46 C41 121.0(3)
C45 C46 H46 119.5
C41 C46 H46 119.5
F2 B1 F3 107.0(5)
F2 B1 F1 112.8(4)
F3 B1 F1 106.7(4)
F2 B1 F4 108.7(5)
F3 B1 F4 108.7(4)
F1 B1 F4 112.8(5)
F7 B2 F5 117.4(9)
F7 B2 F8 114.2(8)
F5 B2 F8 101.9(7)
F7 B2 F6 107.2(7)
F5 B2 F6 110.5(7)
F8 B2 F6 105.0(9)

loop_
_geom_bond_atom_site_label_1
_geom_bond_atom_site_label_2
_geom_bond_distance
O1 C11 1.355(3)
O1 C14 1.426(4)
O2 C18 1.376(3)
O2 C21 1.418(4)
N1 C5 1.273(3)
N1 C4 1.474(3)
N1 C1 1.510(3)
C1 C2 1.536(4)
C1 C28 1.577(3)
C1 H1 1.0000
C2 C3 1.517(4)
C2 H2A 0.9900
C2 H2B 0.9900
C3 C4 1.499(4)
C3 H3A 0.9900
C3 H3B 0.9900
C4 H4A 0.9900
C4 H4B 0.9900
C5 C6 1.497(4)
C5 H5 0.9500
C6 C22 1.515(4)
C6 C7 1.552(4)
C6 H6 1.0000
C7 C8 1.514(4)
C7 C15 1.514(4)
C7 H7 1.0000
C8 C13 1.381(4)
C8 C9 1.397(4)
C9 C10 1.370(4)
C9 H9 0.9500
C10 C11 1.387(4)
C10 H10 0.9500
C11 C12 1.379(4)
C12 C13 1.388(4)
C12 H12 0.9500
C13 H13 0.9500
C14 H14A 0.9800
C14 H14B 0.9800
C14 H14C 0.9800
C15 C16 1.369(4)
C15 C20 1.396(4)
C16 C17 1.387(4)
C16 H16 0.9500
C17 C18 1.384(4)
C17 H17 0.9500
C18 C19 1.375(4)
C19 C20 1.377(4)
C19 H19 0.9500
C20 H20 0.9500
C21 H21A 0.9800
C21 H21B 0.9800
C21 H21C 0.9800
C22 C23 1.390(4)
C22 C27 1.393(4)
C23 C24 1.384(4)
C23 H23 0.9500
C24 C25 1.374(4)
C24 H24 0.9500
C25 C26 1.366(4)
C25 H25 0.9500
C26 C27 1.385(4)
C26 H26 0.9500
C27 H27 0.9500
C28 C29 1.545(4)
C28 C41 1.549(4)
C28 C35 1.554(3)
C29 C30 1.384(4)
C29 C34 1.396(4)
C30 C31 1.391(4)
C30 H30 0.9500
C31 C32 1.377(4)
C31 H31 0.9500
C32 C33 1.389(4)
C32 H32 0.9500
C33 C34 1.376(4)
C33 H33 0.9500
C34 H34 0.9500
C35 C40 1.387(4)
C35 C36 1.396(4)
C36 C37 1.377(4)
C36 H36 0.9500
C37 C38 1.373(4)
C37 H37 0.9500
C38 C39 1.370(4)
C38 H38 0.9500
C39 C40 1.397(4)
C39 H39 0.9500
C40 H40 0.9500
C41 C42 1.383(4)
C41 C46 1.393(4)
C42 C43 1.391(4)
C42 H42 0.9500
C43 C44 1.376(4)
C43 H43 0.9500
C44 C45 1.374(4)
C44 H44 0.9500
C45 C46 1.389(4)
C45 H45 0.9500
C46 H46 0.9500
B1 F2 1.380(8)
B1 F3 1.385(6)
B1 F1 1.398(7)
B1 F4 1.417(7)
B2 F7 1.287(12)
B2 F5 1.341(10)
B2 F8 1.393(12)
B2 F6 1.404(11)

loop_
_geom_torsion_atom_site_label_1
_geom_torsion_atom_site_label_2
_geom_torsion_atom_site_label_3
_geom_torsion_atom_site_label_4
_geom_torsion
C5 N1 C1 C2 -168.8(2)
C4 N1 C1 C2 5.0(3)
C5 N1 C1 C28 64.5(3)
C4 N1 C1 C28 -121.7(2)
N1 C1 C2 C3 20.8(3)
C28 C1 C2 C3 144.7(2)
C1 C2 C3 C4 -38.8(3)
C5 N1 C4 C3 144.9(2)
C1 N1 C4 C3 -28.9(3)
C2 C3 C4 N1 41.2(3)
C4 N1 C5 C6 1.9(4)
C1 N1 C5 C6 174.8(2)
N1 C5 C6 C22 102.4(3)
N1 C5 C6 C7 -132.5(3)
C5 C6 C7 C8 47.2(2)
C22 C6 C7 C8 167.6(2)
C5 C6 C7 C15 174.2(2)
C22 C6 C7 C15 -65.4(3)
C15 C7 C8 C13 122.8(3)
C6 C7 C8 C13 -109.4(3)
C15 C7 C8 C9 -63.6(3)
C6 C7 C8 C9 64.1(3)
C13 C8 C9 C10 1.6(4)
C7 C8 C9 C10 -172.1(2)
C8 C9 C10 C11 -1.8(4)
C14 O1 C11 C12 -4.7(4)
C14 O1 C11 C10 175.4(3)
C9 C10 C11 O1 -178.8(2)
C9 C10 C11 C12 1.3(4)
O1 C11 C12 C13 179.3(2)
C10 C11 C12 C13 -0.8(4)
C9 C8 C13 C12 -1.1(4)
C7 C8 C13 C12 172.7(2)
C11 C12 C13 C8 0.7(4)
C8 C7 C15 C16 93.2(3)
C6 C7 C15 C16 -30.4(4)
C8 C7 C15 C20 -83.0(3)
C6 C7 C15 C20 153.4(2)
C20 C15 C16 C17 -0.2(4)
C7 C15 C16 C17 -176.3(3)
C15 C16 C17 C18 0.9(5)
C21 O2 C18 C19 -169.6(3)
C21 O2 C18 C17 9.5(4)
C16 C17 C18 C19 -0.9(4)
C16 C17 C18 O2 -179.9(3)
O2 C18 C19 C20 179.2(2)
C17 C18 C19 C20 0.1(4)
C18 C19 C20 C15 0.7(4)
C16 C15 C20 C19 -0.7(4)
C7 C15 C20 C19 175.7(2)
C5 C6 C22 C23 -106.2(3)
C7 C6 C22 C23 135.3(2)
C5 C6 C22 C27 69.1(3)
C7 C6 C22 C27 -49.4(3)
C27 C22 C23 C24 1.5(4)
C6 C22 C23 C24 176.9(2)
C22 C23 C24 C25 -0.5(4)
C23 C24 C25 C26 -0.2(4)
C24 C25 C26 C27 0.0(4)
C25 C26 C27 C22 1.0(4)
C23 C22 C27 C26 -1.7(4)
C6 C22 C27 C26 -177.1(2)
N1 C1 C28 C29 175.01(19)
C2 C1 C28 C29 56.1(3)
N1 C1 C28 C41 52.8(3)
C2 C1 C28 C41 -66.1(3)
N1 C1 C28 C35 -72.0(3)
C2 C1 C28 C35 169.1(2)
C41 C28 C29 C30 144.0(2)
C35 C28 C29 C30 -92.9(3)
C1 C28 C29 C30 25.1(3)
C41 C28 C29 C34 -43.4(3)
C35 C28 C29 C34 79.7(3)
C1 C28 C29 C34 -162.3(2)
C34 C29 C30 C31 1.0(4)
C28 C29 C30 C31 173.7(2)
C29 C30 C31 C32 -0.1(4)
C30 C31 C32 C33 -0.5(4)
C31 C32 C33 C34 0.1(4)
C32 C33 C34 C29 0.9(4)
C30 C29 C34 C33 -1.4(4)
C28 C29 C34 C33 -174.4(2)
C29 C28 C35 C40 -94.1(3)
C41 C28 C35 C40 27.9(3)
C1 C28 C35 C40 148.4(2)
C29 C28 C35 C36 78.6(3)
C41 C28 C35 C36 -159.4(2)
C1 C28 C35 C36 -38.9(3)
C40 C35 C36 C37 -3.0(4)
C28 C35 C36 C37 -175.9(2)
C35 C36 C37 C38 0.9(4)
C36 C37 C38 C39 1.8(4)
C37 C38 C39 C40 -2.2(4)
C36 C35 C40 C39 2.6(4)
C28 C35 C40 C39 175.5(2)
C38 C39 C40 C35 0.0(4)
C29 C28 C41 C42 -30.6(3)
C35 C28 C41 C42 -147.1(2)
C1 C28 C41 C42 90.1(3)
C29 C28 C41 C46 154.3(2)
C35 C28 C41 C46 37.8(3)
C1 C28 C41 C46 -85.0(3)
C46 C41 C42 C43 -1.2(4)
C28 C41 C42 C43 -176.4(2)
C41 C42 C43 C44 1.1(4)
C42 C43 C44 C45 -0.1(4)
C43 C44 C45 C46 -0.8(4)
C44 C45 C46 C41 0.8(4)
C42 C41 C46 C45 0.2(4)
C28 C41 C46 C45 175.5(2)
